data_1561008
loop_
_publ_author_name
'Iacomi, Paul'
'Lee, Ji Sun'
'Vanduyfhuys, Louis'
'Cho, Kyung Ho'
'Fertey, Pierre'
'Wieme, Jelle'
'Granier, Dominique'
'Maurin, Guillaume'
'Van Speybroeck, Veronique'
'Chang, Jong-San'
'Yot, Pascal G.'

_publ_section_title
;
 Crystals springing into action: metal--organic framework CUK-1 as a
 pressure-driven molecular spring
;
_journal_issue 15
_journal_name_full 'Chemical Science'
_journal_page_first 5682
_journal_page_last 5687
_journal_paper_doi 10.1039/D1SC00205H
_journal_volume 12
_journal_year 2021
_chemical_formula_moiety 'C14 H8 Co3 N2 O10'
_chemical_formula_sum 'C14 H8 Co3 N2 O10'
_chemical_formula_weight 541.01
_chemical_name_common CUK-1(Co)
_chemical_name_systematic 'CUK-1(Co) MOF'
_space_group_crystal_system monoclinic
_space_group_IT_number 15
_space_group_name_Hall '-C 2yc'
_space_group_name_H-M_alt 'C 1 2/c 1'
_atom_sites_solution_hydrogens geom
_atom_sites_solution_primary dual
_audit_creation_date 2020-07-09
_audit_creation_method
;
Olex2 1.3
(compiled 2020.02.04 svn.rd84adfe8 for OlexSys, GUI svn.r6032)
;
_audit_update_record
;
2020-10-19 deposited with the CCDC.	2021-03-12 downloaded from the CCDC.
;
_cell_angle_alpha 90
_cell_angle_beta 99.435(3)
_cell_angle_gamma 90
_cell_formula_units_Z 4
_cell_length_a 19.6011(9)
_cell_length_b 9.2018(9)
_cell_length_c 11.0360(4)
_cell_measurement_reflns_used 3651
_cell_measurement_temperature 293(2)
_cell_measurement_theta_max 16.2310
_cell_measurement_theta_min 2.2150
_cell_volume 1963.6(2)
_computing_cell_refinement 'CrysAlisPro 1.171.40.53 (Rigaku OD, 2019)'
_computing_data_collection 'CrysAlisPro 1.171.40.53 (Rigaku OD, 2019)'
_computing_data_reduction 'CrysAlisPro 1.171.40.53 (Rigaku OD, 2019)'
_computing_molecular_graphics 'Olex2 1.3 (Dolomanov et al., 2009)'
_computing_publication_material 'Olex2 1.3 (Dolomanov et al., 2009)'
_computing_structure_refinement 'SHELXL 2018/3 (Sheldrick, 2015)'
_computing_structure_solution 'SHELXT 2018/2 (Sheldrick, 2018)'
_diffrn_ambient_pressure 680000
_diffrn_ambient_temperature 293(2)
_diffrn_detector 'CCD area detector'
_diffrn_detector_area_resol_mean 0.0350
_diffrn_detector_type 'RayoniX SX-165'
_diffrn_measured_fraction_theta_full 0.691
_diffrn_measured_fraction_theta_max 0.691
_diffrn_measurement_details
;
List of Runs (angles in degrees, time in seconds):

  # Type    Start    End  Width  t~exp~   \w     \q     \k     \f   Frames
#--------------------------------------------------------------------------
  1  \w    -39.00  38.00   1.00    1.00    --    0.00   0.00   0.00   77
  2  \w    -39.00  38.00   1.00    1.00    --    0.00  30.00   0.00   77
  3  \w    -39.00  38.00   1.00    1.00    --    0.00  60.00   0.00   77
  4  \w    -39.00  38.00   1.00    1.00    --    0.00  90.00   0.00   77
;
_diffrn_measurement_device '2 circle'
_diffrn_measurement_device_type 'RayoniX SX-165'
_diffrn_measurement_method 'omega rotation'
_diffrn_orient_matrix_type 'CrysAlisPro convention (1999,Acta A55,543-557)'
_diffrn_orient_matrix_UB_11 -0.0134493000
_diffrn_orient_matrix_UB_12 -0.0468810000
_diffrn_orient_matrix_UB_13 0.0051688000
_diffrn_orient_matrix_UB_21 -0.0002892000
_diffrn_orient_matrix_UB_22 -0.0122262000
_diffrn_orient_matrix_UB_23 -0.0455057000
_diffrn_orient_matrix_UB_31 0.0229111000
_diffrn_orient_matrix_UB_32 -0.0276918000
_diffrn_orient_matrix_UB_33 0.0114121000
_diffrn_radiation_monochromator synchrotron
_diffrn_radiation_probe x-ray
_diffrn_radiation_type synchrotron
_diffrn_radiation_wavelength 0.5137
_diffrn_reflns_av_R_equivalents 0.0356
_diffrn_reflns_av_unetI/netI 0.0189
_diffrn_reflns_Laue_measured_fraction_full 0.691
_diffrn_reflns_Laue_measured_fraction_max 0.691
_diffrn_reflns_limit_h_max 20
_diffrn_reflns_limit_h_min -20
_diffrn_reflns_limit_k_max 7
_diffrn_reflns_limit_k_min -8
_diffrn_reflns_limit_l_max 11
_diffrn_reflns_limit_l_min -11
_diffrn_reflns_number 4729
_diffrn_reflns_point_group_measured_fraction_full 0.691
_diffrn_reflns_point_group_measured_fraction_max 0.691
_diffrn_reflns_theta_full 16.246
_diffrn_reflns_theta_max 16.246
_diffrn_reflns_theta_min 2.705
_diffrn_source synchrotron
_diffrn_source_type 'SOLEIL CRISTAL beamline'
_exptl_absorpt_coefficient_mu 1.039
_exptl_absorpt_correction_T_max 1.00000
_exptl_absorpt_correction_T_min 0.67803
_exptl_absorpt_correction_type empirical
_exptl_absorpt_process_details
;
CrysAlisPro 1.171.40.53 (Rigaku Oxford Diffraction, 2019)
Empirical absorption correction using spherical harmonics,
 implemented in SCALE3 ABSPACK scaling algorithm.
;
_exptl_crystal_colour_lustre clear
_exptl_crystal_colour_modifier blackish
_exptl_crystal_colour_primary violet
_exptl_crystal_density_diffrn 1.823
_exptl_crystal_description rhombohedral
_exptl_crystal_F_000 1060
_exptl_crystal_preparation 'outgassed at 250C in secondary vacuum'
_exptl_crystal_size_max 0.2
_exptl_crystal_size_mid 0.2
_exptl_crystal_size_min 0.2
_refine_diff_density_max 0.836
_refine_diff_density_min -0.798
_refine_diff_density_rms 0.151
_refine_ls_extinction_method none
_refine_ls_goodness_of_fit_ref 1.204
_refine_ls_hydrogen_treatment constr
_refine_ls_matrix_type full
_refine_ls_number_parameters 132
_refine_ls_number_reflns 916
_refine_ls_number_restraints 18
_refine_ls_restrained_S_all 1.193
_refine_ls_R_factor_all 0.0677
_refine_ls_R_factor_gt 0.0610
_refine_ls_shift/su_max 0.000
_refine_ls_shift/su_mean 0.000
_refine_ls_structure_factor_coef Fsqd
_refine_ls_weighting_details 'w=1/[\s^2^(Fo^2^)+(0.1041P)^2^+50.4518P] where P=(Fo^2^+2Fc^2^)/3'
_refine_ls_weighting_scheme calc
_refine_ls_wR_factor_gt 0.1971
_refine_ls_wR_factor_ref 0.2079
_reflns_Friedel_coverage 0.000
_reflns_number_gt 835
_reflns_number_total 916
_reflns_threshold_expression 'I > 2\s(I)'
_cod_data_source_file d1sc00205h2.cif
_cod_data_source_block CUK-1Co_680mpa
_cod_depositor_comments 'Adding full bibliography for 1561006--1561008.cif.'
_cod_original_sg_symbol_Hall '-C 2yn'
_cod_original_sg_symbol_H-M 'C 2/c'
_cod_database_code 1561008
_shelx_shelxl_version_number 2018/3
_chemical_oxdiff_formula 'Co3 C14 N2 O10'
_shelx_space_group_comment
;
The symmetry employed for this shelxl refinement is uniquely defined
by the following loop, which should always be used as a source of
symmetry information in preference to the above space-group names.
They are only intended as comments.
;
_reflns_odcompleteness_completeness 69.62
_reflns_odcompleteness_iscentric 1
_reflns_odcompleteness_theta 16.03
_olex2_refinement_description
;
1. Fixed Uiso
 At 1.2 times of:
  All C(H) groups
2. Restrained distances
 C00F-C00E \\sim C00F-C00C \\sim C00D-C00C \\sim C00D-C00A
 with sigma of 0.02
3. Rigid bond restraints
 C00F, C00E, N008, C00A, C00D, C00C
 with sigma for 1-2 distances of 0.01 and sigma for 1-3 distances of 0.01
4.a Aromatic/amide H refined with riding coordinates:
 C00D(H00D), C00E(H00E), C00F(H00F)
;
_smtbx_masks_void_probe_radius 1.2
_smtbx_masks_void_truncation_radius 1.2

loop_
_space_group_symop_operation_xyz
'x, y, z'
'-x, y, -z+1/2'
'x+1/2, y+1/2, z'
'-x+1/2, y+1/2, -z+1/2'
'-x, -y, -z'
'x, -y, z-1/2'
'-x+1/2, -y+1/2, -z'
'x+1/2, -y+1/2, z-1/2'

loop_
_atom_site_label
_atom_site_type_symbol
_atom_site_fract_x
_atom_site_fract_y
_atom_site_fract_z
_atom_site_U_iso_or_equiv
_atom_site_adp_type
_atom_site_occupancy
_atom_site_site_symmetry_order
_atom_site_calc_flag
_atom_site_refinement_flags_posn
_atom_site_refinement_flags_adp
_atom_site_refinement_flags_occupancy
_atom_site_disorder_assembly
_atom_site_disorder_group
Co01 Co 1.000000 0.3601(3) 0.250000 0.0300(8) Uani 1 2 d S T P . .
Co02 Co 0.92284(6) 0.4535(2) 0.47092(11) 0.0301(7) Uani 1 1 d . . . . .
O003 O 0.9795(3) 0.6219(10) 0.5577(6) 0.030(2) Uani 1 1 d . . . . .
H003 H 0.972(2) 0.680(16) 0.533(7) 0.045 Uiso 1 1 calc R U . . .
O004 O 0.5672(3) 0.0280(11) 0.2094(6) 0.037(2) Uani 1 1 d . . . . .
O005 O 0.6200(4) 0.1312(11) 0.3804(6) 0.037(2) Uani 1 1 d . . . . .
O006 O 0.8684(3) 0.2732(11) 0.3895(6) 0.042(3) Uani 1 1 d . . . . .
O007 O 0.9200(4) 0.2067(12) 0.2316(7) 0.046(3) Uani 1 1 d . . . . .
N008 N 0.6733(4) 0.0629(13) 0.0949(8) 0.035(3) Uani 1 1 d . U . . .
C009 C 0.6175(5) 0.0897(16) 0.2714(9) 0.034(3) Uani 1 1 d . . . . .
C00A C 0.6794(5) 0.1151(16) 0.2114(8) 0.038(4) Uani 1 1 d D U . . .
C00B C 0.8682(5) 0.2223(17) 0.2862(10) 0.036(4) Uani 1 1 d . . . . .
C00C C 0.8003(5) 0.1614(15) 0.2175(8) 0.033(3) Uani 1 1 d D U . . .
C00D C 0.7423(4) 0.1621(15) 0.2742(9) 0.031(3) Uani 1 1 d D U . . .
H00D H 0.745737 0.194281 0.354891 0.037 Uiso 1 1 calc R U . . .
C00E C 0.7293(5) 0.0658(18) 0.0418(10) 0.042(4) Uani 1 1 d D U . . .
H00E H 0.724809 0.034119 -0.039156 0.050 Uiso 1 1 calc R U . . .
C00F C 0.7942(5) 0.1127(18) 0.0985(9) 0.049(4) Uani 1 1 d D U . . .
H00F H 0.832005 0.111063 0.057395 0.059 Uiso 1 1 calc R U . . .

loop_
_atom_site_aniso_label
_atom_site_aniso_U_11
_atom_site_aniso_U_22
_atom_site_aniso_U_33
_atom_site_aniso_U_23
_atom_site_aniso_U_13
_atom_site_aniso_U_12
Co01 0.0165(11) 0.056(2) 0.0176(10) 0.000 0.0041(7) 0.000
Co02 0.0175(9) 0.0551(17) 0.0183(9) -0.0036(7) 0.0047(6) -0.0016(6)
O003 0.022(4) 0.041(8) 0.026(3) 0.001(4) 0.003(3) -0.002(3)
O004 0.018(4) 0.073(9) 0.021(4) 0.002(4) 0.003(3) -0.006(4)
O005 0.032(4) 0.059(9) 0.023(4) -0.010(4) 0.007(3) -0.009(4)
O006 0.020(4) 0.081(9) 0.027(4) -0.011(4) 0.010(3) -0.010(4)
O007 0.027(4) 0.070(10) 0.042(4) -0.015(5) 0.009(4) -0.016(4)
N008 0.024(4) 0.061(10) 0.023(4) 0.005(4) 0.009(3) -0.004(4)
C009 0.010(6) 0.071(12) 0.020(5) 0.001(6) 0.003(4) 0.005(5)
C00A 0.018(5) 0.080(13) 0.016(4) 0.009(5) 0.003(4) -0.009(5)
C00B 0.019(6) 0.062(13) 0.031(6) -0.004(6) 0.015(5) -0.010(5)
C00C 0.027(5) 0.055(12) 0.019(4) -0.002(5) 0.004(4) -0.016(5)
C00D 0.027(5) 0.049(11) 0.019(5) -0.003(5) 0.008(4) -0.006(5)
C00E 0.036(6) 0.065(13) 0.027(5) -0.011(6) 0.013(4) -0.012(6)
C00F 0.030(6) 0.088(15) 0.033(5) -0.020(7) 0.014(5) -0.011(6)

loop_
_atom_type_symbol
_atom_type_description
_atom_type_scat_dispersion_real
_atom_type_scat_dispersion_imag
_atom_type_scat_source
C C 0.0010 0.0007 'International Tables Vol C Tables 4.2.6.8 and 6.1.1.4'
H H 0.0000 0.0000 'International Tables Vol C Tables 4.2.6.8 and 6.1.1.4'
Co Co 0.2838 0.5277 'International Tables Vol C Tables 4.2.6.8 and 6.1.1.4'
N N 0.0024 0.0015 'International Tables Vol C Tables 4.2.6.8 and 6.1.1.4'
O O 0.0048 0.0029 'International Tables Vol C Tables 4.2.6.8 and 6.1.1.4'

loop_
_geom_angle_atom_site_label_1
_geom_angle_atom_site_label_2
_geom_angle_atom_site_label_3
_geom_angle
_geom_angle_site_symmetry_1
_geom_angle_site_symmetry_3
_geom_angle_publ_flag
O007 Co01 O007 95.3(6) . 2_755 ?
O007 Co01 O003 99.7(3) . 5_766 ?
O007 Co01 O003 86.5(3) 2_755 5_766 ?
O007 Co01 O003 86.5(3) . 6_565 ?
O007 Co01 O003 99.7(3) 2_755 6_565 ?
O003 Co01 O003 170.9(5) 5_766 6_565 ?
O007 Co01 O004 161.7(3) . 3 ?
O007 Co01 O004 91.7(4) 2_755 3 ?
O003 Co01 O004 97.6(3) 5_766 3 ?
O003 Co01 O004 75.7(3) 6_565 3 ?
O007 Co01 O004 91.7(4) . 4_655 ?
O007 Co01 O004 161.7(3) 2_755 4_655 ?
O003 Co01 O004 75.7(3) 5_766 4_655 ?
O003 Co01 O004 97.6(3) 6_565 4_655 ?
O004 Co01 O004 86.8(5) 3 4_655 ?
O003 Co02 O006 176.7(3) . . ?
O003 Co02 O003 83.3(3) . 5_766 ?
O006 Co02 O003 95.0(3) . 5_766 ?
O003 Co02 O005 99.8(3) . 7_656 ?
O006 Co02 O005 78.5(3) . 7_656 ?
O003 Co02 O005 118.8(3) 5_766 7_656 ?
O003 Co02 O004 93.9(3) . 4_655 ?
O006 Co02 O004 88.4(3) . 4_655 ?
O003 Co02 O004 75.1(3) 5_766 4_655 ?
O005 Co02 O004 161.4(3) 7_656 4_655 ?
O003 Co02 N008 100.4(4) . 4_655 ?
O006 Co02 N008 82.5(4) . 4_655 ?
O003 Co02 N008 150.3(3) 5_766 4_655 ?
O005 Co02 N008 89.9(3) 7_656 4_655 ?
O004 Co02 N008 75.2(3) 4_655 4_655 ?
Co02 O003 Co01 122.1(4) . 5_766 ?
Co02 O003 Co02 96.7(3) . 5_766 ?
Co01 O003 Co02 98.6(3) 5_766 5_766 ?
Co02 O003 H003 112.3 . . ?
Co01 O003 H003 112.3 5_766 . ?
Co02 O003 H003 112.3 5_766 . ?
C009 O004 Co01 132.8(7) . 3_445 ?
C009 O004 Co02 118.3(6) . 4_645 ?
Co01 O004 Co02 96.7(4) 3_445 4_645 ?
C009 O005 Co02 132.4(8) . 7_656 ?
C00B O006 Co02 128.5(8) . . ?
C00B O007 Co01 121.4(8) . . ?
C00E N008 C00A 117.4(9) . . ?
C00E N008 Co02 127.0(8) . 4_645 ?
C00A N008 Co02 114.9(6) . 4_645 ?
O004 C009 O005 124.8(9) . . ?
O004 C009 C00A 117.1(9) . . ?
O005 C009 C00A 118.1(9) . . ?
N008 C00A C00D 121.3(9) . . ?
N008 C00A C009 114.3(9) . . ?
C00D C00A C009 123.4(9) . . ?
O006 C00B O007 126.9(10) . . ?
O006 C00B C00C 118.0(9) . . ?
O007 C00B C00C 115.0(9) . . ?
C00F C00C C00D 119.0(9) . . ?
C00F C00C C00B 121.8(8) . . ?
C00D C00C C00B 119.2(8) . . ?
C00A C00D C00C 120.2(9) . . ?
C00A C00D H00D 119.9 . . ?
C00C C00D H00D 119.9 . . ?
N008 C00E C00F 124.7(10) . . ?
N008 C00E H00E 117.6 . . ?
C00F C00E H00E 117.6 . . ?
C00C C00F C00E 117.4(10) . . ?
C00C C00F H00F 121.3 . . ?
C00E C00F H00F 121.3 . . ?

loop_
_geom_bond_atom_site_label_1
_geom_bond_atom_site_label_2
_geom_bond_distance
_geom_bond_site_symmetry_2
_geom_bond_publ_flag
Co01 O007 2.095(9) . ?
Co01 O007 2.095(9) 2_755 ?
Co01 O003 2.101(6) 5_766 ?
Co01 O003 2.101(6) 6_565 ?
Co01 O004 2.126(9) 3 ?
Co01 O004 2.126(9) 4_655 ?
Co02 O003 2.050(8) . ?
Co02 O006 2.093(9) . ?
Co02 O003 2.109(7) 5_766 ?
Co02 O005 2.110(7) 7_656 ?
Co02 O004 2.143(8) 4_655 ?
Co02 N008 2.155(9) 4_655 ?
O003 H003 0.61(16) . ?
O004 C009 1.241(13) . ?
O005 C009 1.256(13) . ?
O006 C00B 1.232(13) . ?
O007 C00B 1.271(13) . ?
N008 C00E 1.326(14) . ?
N008 C00A 1.359(15) . ?
C009 C00A 1.494(14) . ?
C00A C00D 1.381(12) . ?
C00B C00C 1.526(14) . ?
C00C C00F 1.375(12) . ?
C00C C00D 1.385(11) . ?
C00D H00D 0.9300 . ?
C00E C00F 1.391(12) . ?
C00E H00E 0.9300 . ?
C00F H00F 0.9300 . ?

loop_
_geom_torsion_atom_site_label_1
_geom_torsion_atom_site_label_2
_geom_torsion_atom_site_label_3
_geom_torsion_atom_site_label_4
_geom_torsion
_geom_torsion_site_symmetry_1
_geom_torsion_site_symmetry_2
_geom_torsion_site_symmetry_3
_geom_torsion_site_symmetry_4
_geom_torsion_publ_flag
Co01 O004 C009 O005 -43(2) 3_445 . . . ?
Co02 O004 C009 O005 -175.8(10) 4_645 . . . ?
Co01 O004 C009 C00A 136.6(10) 3_445 . . . ?
Co02 O004 C009 C00A 3.8(16) 4_645 . . . ?
Co02 O005 C009 O004 33.5(19) 7_656 . . . ?
Co02 O005 C009 C00A -146.1(10) 7_656 . . . ?
C00E N008 C00A C00D -3(2) . . . . ?
Co02 N008 C00A C00D 167.3(11) 4_645 . . . ?
C00E N008 C00A C009 -171.9(12) . . . . ?
Co02 N008 C00A C009 -1.3(15) 4_645 . . . ?
O004 C009 C00A N008 -1.6(18) . . . . ?
O005 C009 C00A N008 178.1(12) . . . . ?
O004 C009 C00A C00D -169.9(13) . . . . ?
O005 C009 C00A C00D 10(2) . . . . ?
Co02 O006 C00B O007 41(2) . . . . ?
Co02 O006 C00B C00C -143.2(9) . . . . ?
Co01 O007 C00B O006 -36.6(19) . . . . ?
Co01 O007 C00B C00C 147.7(9) . . . . ?
O006 C00B C00C C00F 175.0(14) . . . . ?
O007 C00B C00C C00F -9(2) . . . . ?
O006 C00B C00C C00D -2(2) . . . . ?
O007 C00B C00C C00D 174.5(12) . . . . ?
N008 C00A C00D C00C 2(2) . . . . ?
C009 C00A C00D C00C 169.8(13) . . . . ?
C00F C00C C00D C00A 0(2) . . . . ?
C00B C00C C00D C00A 176.4(13) . . . . ?
C00A N008 C00E C00F 3(2) . . . . ?
Co02 N008 C00E C00F -166.6(12) 4_645 . . . ?
C00D C00C C00F C00E 0(2) . . . . ?
C00B C00C C00F C00E -176.9(14) . . . . ?
N008 C00E C00F C00C -1(2) . . . . ?

loop_
_smtbx_masks_void_nr
_smtbx_masks_void_average_x
_smtbx_masks_void_average_y
_smtbx_masks_void_average_z
_smtbx_masks_void_volume
_smtbx_masks_void_count_electrons
_smtbx_masks_void_content
1 0.000 0.000 -0.248 125.0 49.5 '6 N'
2 0.500 0.500 -0.616 125.0 49.5 '6 N'
